data_1514826
loop_
_publ_author_name
'Uyeda, Christopher'
'Peters, Jonas C.'

_publ_section_title
;
 Access to formally Ni(i) states in a heterobimetallic NiZn system
;
_journal_issue 1
_journal_name_full 'Chemical Science'
_journal_page_first 157
_journal_paper_doi 10.1039/c2sc21231e
_journal_volume 4
_journal_year 2013
_chemical_formula_sum 'C55 H74 B N7 Ni O5 Zn'
_chemical_formula_weight 1048.10
_chemical_name_common complex13
_chemical_name_systematic
;
?
;
_space_group_IT_number 14
_symmetry_cell_setting monoclinic
_symmetry_space_group_name_Hall '-P 2ybc'
_symmetry_space_group_name_H-M 'P 1 21/c 1'
_atom_sites_solution_hydrogens geom
_atom_sites_solution_primary direct
_atom_sites_solution_secondary difmap
_audit_creation_method SHELXL-97
_cell_angle_alpha 90.00
_cell_angle_beta 101.430(3)
_cell_angle_gamma 90.00
_cell_formula_units_Z 4
_cell_length_a 17.2117(13)
_cell_length_b 12.9449(10)
_cell_length_c 24.7109(17)
_cell_measurement_reflns_used 9971
_cell_measurement_temperature 100(2)
_cell_measurement_theta_max 27.51
_cell_measurement_theta_min 2.25
_cell_volume 5396.5(7)
_computing_cell_refinement 'SAINT-Plus v7.66A (Bruker-AXS, 2009)'
_computing_data_collection 'APEX2 v2010.7-0 (Bruker-AXS, 2010)'
_computing_data_reduction 'SAINT-Plus v7.66A (Bruker-AXS, 2009)'
_computing_molecular_graphics 'Bruker SHELXTL'
_computing_publication_material 'Bruker SHELXTL'
_computing_structure_refinement 'SHELXL-97 (Sheldrick, 2008)'
_computing_structure_solution 'SHELXS-97 (Sheldrick, 2008)'
_diffrn_ambient_temperature 100(2)
_diffrn_detector_area_resol_mean 8.3
_diffrn_measured_fraction_theta_full 0.993
_diffrn_measured_fraction_theta_max 0.867
_diffrn_measurement_device_type 'Bruker KAPPA APEX II'
_diffrn_measurement_method '\w and \f scans'
_diffrn_radiation_monochromator graphite
_diffrn_radiation_source 'fine-focus sealed tube'
_diffrn_radiation_type MoK\a
_diffrn_radiation_wavelength 0.71073
_diffrn_reflns_av_R_equivalents 0.0708
_diffrn_reflns_av_sigmaI/netI 0.0972
_diffrn_reflns_limit_h_max 24
_diffrn_reflns_limit_h_min -24
_diffrn_reflns_limit_k_max 11
_diffrn_reflns_limit_k_min -17
_diffrn_reflns_limit_l_max 33
_diffrn_reflns_limit_l_min -34
_diffrn_reflns_number 72415
_diffrn_reflns_theta_full 25.00
_diffrn_reflns_theta_max 30.57
_diffrn_reflns_theta_min 1.78
_exptl_absorpt_coefficient_mu 0.846
_exptl_absorpt_correction_T_max 0.9589
_exptl_absorpt_correction_T_min 0.6869
_exptl_absorpt_correction_type multi-scan
_exptl_absorpt_process_details 'SADABS v2008/1 (Bruker-AXS, 2008)'
_exptl_crystal_colour green
_exptl_crystal_density_diffrn 1.290
_exptl_crystal_density_meas ?
_exptl_crystal_density_method 'not measured'
_exptl_crystal_description leaf
_exptl_crystal_F_000 2224
_exptl_crystal_size_max 0.48
_exptl_crystal_size_mid 0.20
_exptl_crystal_size_min 0.05
_refine_diff_density_max 0.964
_refine_diff_density_min -0.521
_refine_diff_density_rms 0.088
_refine_ls_extinction_method none
_refine_ls_goodness_of_fit_ref 1.003
_refine_ls_hydrogen_treatment constr
_refine_ls_matrix_type full
_refine_ls_number_parameters 659
_refine_ls_number_reflns 14374
_refine_ls_number_restraints 0
_refine_ls_restrained_S_all 1.003
_refine_ls_R_factor_all 0.1534
_refine_ls_R_factor_gt 0.0719
_refine_ls_shift/su_max 0.001
_refine_ls_shift/su_mean 0.000
_refine_ls_structure_factor_coef Fsqd
_refine_ls_weighting_details 'calc w=1/[\s^2^(Fo^2^)+(0.0881P)^2^+4.7723P] where P=(Fo^2^+2Fc^2^)/3'
_refine_ls_weighting_scheme calc
_refine_ls_wR_factor_gt 0.1579
_refine_ls_wR_factor_ref 0.1929
_reflns_number_gt 7797
_reflns_number_total 14374
_reflns_threshold_expression >2sigma(I)
_cod_data_source_file c2sc21231e.txt
_cod_data_source_block complex13
_cod_depositor_comments
;
The following automatic conversions were performed:

'_symmetry_cell_setting' value 'Monoclinic' changed to 'monoclinic'
according to
/usr/data/users/saulius/automatic-downloads/retrospective/RSC/lib/dictionaries/cif_core.dic
dictionary named 'cif_core.dic' version 2.4.2 from 2011-04-26.

Automatic conversion script
Id: cif_fix_values 2281 2013-09-26 08:29:07Z andrius 

The following automatic conversions were performed:

'_exptl_crystal_density_meas' value 'not measured' was changed to '?'
- the value is perceived as not measured.

Automatic conversion script
Id: cif_fix_values 3008 2015-01-20 13:52:24Z robertas 
;
_cod_original_sg_symbol_H-M P2(1)/c
_cod_database_code 1514826

loop_
_symmetry_equiv_pos_as_xyz
'x, y, z'
'-x, y+1/2, -z+1/2'
'-x, -y, -z'
'x, -y-1/2, z-1/2'

loop_
_atom_site_label
_atom_site_type_symbol
_atom_site_fract_x
_atom_site_fract_y
_atom_site_fract_z
_atom_site_U_iso_or_equiv
_atom_site_adp_type
_atom_site_occupancy
_atom_site_symmetry_multiplicity
_atom_site_calc_flag
_atom_site_refinement_flags
_atom_site_disorder_assembly
_atom_site_disorder_group
Zn01 Zn 0.25888(2) 0.74270(3) 0.095079(17) 0.02963(13) Uani 1 1 d . A 4
Ni02 Ni 0.04294(3) 0.77422(4) 0.03877(2) 0.03625(16) Uani 1 1 d . A 4
O1 O 0.20487(14) 0.7932(2) 0.01997(10) 0.0325(6) Uani 1 1 d . A 4
C004 C 0.3935(2) 0.2628(2) 0.15452(15) 0.0233(7) Uani 1 1 d . B 4
O2 O 0.16914(16) 0.7356(3) 0.13691(12) 0.0511(8) Uani 1 1 d . A 4
N4 N -0.0528(2) 0.7519(3) 0.06277(15) 0.0493(10) Uani 1 1 d . A 4
N3 N 0.0930(2) 0.7377(3) 0.11270(14) 0.0445(9) Uani 1 1 d . A 4
B1 B 0.4638(2) 0.2592(3) 0.11801(16) 0.0209(8) Uani 1 1 d . B 4
C009 C 0.3451(2) 0.2373(3) -0.03627(15) 0.0308(8) Uani 1 1 d . B 4
H009 H 0.3142 0.1863 -0.0583 0.037 Uiso 1 1 calc R B 4
C010 C 0.5170(2) 0.0819(3) 0.16944(14) 0.0249(7) Uani 1 1 d . B 4
H010 H 0.4951 0.1045 0.1998 0.030 Uiso 1 1 calc R B 4
C011 C 0.5217(2) 0.4321(3) 0.17141(14) 0.0259(8) Uani 1 1 d . B 4
H011 H 0.4699 0.4444 0.1779 0.031 Uiso 1 1 calc R B 4
C012 C 0.42573(19) 0.2880(2) 0.05319(14) 0.0211(7) Uani 1 1 d . B 4
N1 N 0.12668(17) 0.8036(3) 0.00229(13) 0.0347(8) Uani 1 1 d . A 4
C014 C 0.5352(2) 0.3430(2) 0.14269(13) 0.0223(7) Uani 1 1 d . B 4
O3 O 0.07756(15) 0.8944(3) -0.13626(10) 0.0447(8) Uani 1 1 d . A 4
C016 C 0.3564(2) 0.3328(3) -0.05859(15) 0.0306(8) Uani 1 1 d . B 4
H016 H 0.3340 0.3475 -0.0961 0.037 Uiso 1 1 calc R B 4
C017 C 0.5814(2) 0.5036(3) 0.19093(15) 0.0284(8) Uani 1 1 d . B 4
H017 H 0.5697 0.5629 0.2106 0.034 Uiso 1 1 calc R B 4
C018 C 0.50500(19) 0.1429(2) 0.12182(14) 0.0224(7) Uani 1 1 d . B 4
N2 N -0.02254(18) 0.8112(3) -0.02678(13) 0.0425(9) Uani 1 1 d . A 4
C020 C 0.3790(2) 0.2159(3) 0.01815(15) 0.0268(8) Uani 1 1 d . B 4
H020 H 0.3703 0.1498 0.0326 0.032 Uiso 1 1 calc R B 4
C021 C 0.43412(19) 0.3842(3) 0.02882(15) 0.0251(7) Uani 1 1 d . B 4
H021 H 0.4641 0.4364 0.0506 0.030 Uiso 1 1 calc R B 4
C022 C 0.3127(2) 0.2632(3) 0.13136(18) 0.0374(9) Uani 1 1 d . B 4
H022 H 0.2970 0.2640 0.0923 0.045 Uiso 1 1 calc R B 4
C023 C 0.6570(2) 0.4889(3) 0.18183(15) 0.0288(8) Uani 1 1 d . B 4
H023 H 0.6978 0.5372 0.1952 0.035 Uiso 1 1 calc R B 4
C024 C 0.5595(2) -0.0105(3) 0.17466(15) 0.0281(8) Uani 1 1 d . B 4
H024 H 0.5670 -0.0483 0.2082 0.034 Uiso 1 1 calc R B 4
N7 N 0.37255(18) 0.7309(3) 0.06851(13) 0.0348(8) Uani 1 1 d . A 4
C026 C 0.6723(2) 0.4026(3) 0.15298(16) 0.0330(9) Uani 1 1 d . B 4
H026 H 0.7239 0.3918 0.1458 0.040 Uiso 1 1 calc R B 4
C027 C 0.4109(2) 0.2629(3) 0.21254(16) 0.0309(8) Uani 1 1 d . B 4
H027 H 0.4649 0.2648 0.2308 0.037 Uiso 1 1 calc R B 4
C028 C 0.5906(2) -0.0468(3) 0.13093(15) 0.0305(8) Uani 1 1 d . B 4
H028 H 0.6201 -0.1092 0.1341 0.037 Uiso 1 1 calc R B 4
C029 C 0.5778(2) 0.0092(3) 0.08256(16) 0.0309(8) Uani 1 1 d . B 4
H029 H 0.5976 -0.0158 0.0518 0.037 Uiso 1 1 calc R B 4
C030 C 0.6127(2) 0.3311(3) 0.13435(15) 0.0291(8) Uani 1 1 d . B 4
H030 H 0.6252 0.2717 0.1152 0.035 Uiso 1 1 calc R B 4
C031 C 0.4005(2) 0.4064(3) -0.02568(15) 0.0302(8) Uani 1 1 d . B 4
H031 H 0.4078 0.4726 -0.0404 0.036 Uiso 1 1 calc R B 4
C032 C 0.3534(3) 0.2605(3) 0.24446(18) 0.0380(10) Uani 1 1 d . B 4
H032 H 0.3682 0.2598 0.2836 0.046 Uiso 1 1 calc R B 4
C033 C 0.2742(3) 0.2591(3) 0.2192(2) 0.0516(12) Uani 1 1 d . B 4
H033 H 0.2341 0.2560 0.2406 0.062 Uiso 1 1 calc R B 4
N5 N 0.3020(2) 0.8965(3) 0.11927(13) 0.0389(8) Uani 1 1 d . A 4
C035 C 0.5366(2) 0.1015(3) 0.07846(15) 0.0290(8) Uani 1 1 d . B 4
H035 H 0.5293 0.1385 0.0446 0.035 Uiso 1 1 calc R B 4
C036 C 0.4138(3) 0.6737(4) 0.16541(17) 0.0465(11) Uani 1 1 d . A 4
H03A H 0.4530 0.7268 0.1815 0.056 Uiso 1 1 calc R A 4
H03B H 0.4293 0.6084 0.1855 0.056 Uiso 1 1 calc R A 4
N6 N 0.3365(2) 0.7047(3) 0.17598(14) 0.0450(9) Uani 1 1 d . A 4
O5 O 0.2225(2) 0.5787(3) 0.06401(18) 0.0718(11) Uani 1 1 d . A 4
C17 C -0.1006(3) 0.8075(5) -0.02468(19) 0.0602(14) Uani 1 1 d . A 4
H039 H -0.1403 0.8283 -0.0552 0.072 Uiso 1 1 calc R A 4
C040 C 0.2546(3) 0.2624(4) 0.1625(2) 0.0549(13) Uani 1 1 d . B 4
H040 H 0.2004 0.2641 0.1446 0.066 Uiso 1 1 calc R B 4
C5 C 0.1449(2) 0.8697(4) -0.09173(16) 0.0434(11) Uani 1 1 d . A 4
C042 C 0.3578(3) 0.9194(4) 0.0829(2) 0.0523(12) Uani 1 1 d . A 4
H04A H 0.3271 0.9448 0.0472 0.063 Uiso 1 1 calc R A 4
H04B H 0.3930 0.9763 0.0996 0.063 Uiso 1 1 calc R A 4
C18 C -0.1198(3) 0.7728(4) 0.02282(19) 0.0571(14) Uani 1 1 d . A 4
H043 H -0.1726 0.7640 0.0281 0.068 Uiso 1 1 calc R A 4
C3 C 0.0398(3) 0.7175(5) 0.1419(2) 0.0671(17) Uani 1 1 d . A 4
C55 C 0.3696(3) 0.6859(5) 0.0138(2) 0.0617(14) Uani 1 1 d . A 4
H55A H 0.3391 0.7312 -0.0144 0.093 Uiso 1 1 calc R A 4
H55B H 0.3441 0.6179 0.0120 0.093 Uiso 1 1 calc R A 4
H55C H 0.4236 0.6784 0.0072 0.093 Uiso 1 1 calc R A 4
C1 C 0.1026(2) 0.8384(5) -0.04658(18) 0.0564(14) Uani 1 1 d . A 4
C047 C 0.2359(3) 0.9706(4) 0.1111(3) 0.0812(19) Uani 1 1 d . A 4
H04D H 0.2565 1.0401 0.1212 0.122 Uiso 1 1 calc R A 4
H04E H 0.1983 0.9511 0.1343 0.122 Uiso 1 1 calc R A 4
H04F H 0.2090 0.9701 0.0722 0.122 Uiso 1 1 calc R A 4
C4 C -0.0417(3) 0.7250(5) 0.1137(2) 0.0711(18) Uani 1 1 d . A 4
C7 C 0.0446(3) 0.6922(7) 0.2023(2) 0.098(3) Uani 1 1 d . A 4
C8 C -0.0940(3) 0.7007(7) 0.1535(2) 0.096(3) Uani 1 1 d . A 4
O4 O -0.0389(2) 0.6900(5) 0.20600(15) 0.1130(19) Uani 1 1 d . A 4
C21 C 0.3453(4) 0.8917(5) 0.1778(2) 0.085(2) Uani 1 1 d . A 4
H21A H 0.4024 0.9026 0.1785 0.102 Uiso 1 1 calc R A 4
H21B H 0.3270 0.9498 0.1982 0.102 Uiso 1 1 calc R A 4
C22 C 0.3366(4) 0.7980(5) 0.2069(2) 0.0743(19) Uani 1 1 d . A 4
H22A H 0.3804 0.7942 0.2396 0.089 Uiso 1 1 calc R A 4
H22B H 0.2864 0.8018 0.2205 0.089 Uiso 1 1 calc R A 4
C24 C 0.4201(3) 0.6586(6) 0.1084(2) 0.089(2) Uani 1 1 d . A 4
H24A H 0.4035 0.5871 0.0975 0.107 Uiso 1 1 calc R A 4
H24B H 0.4765 0.6655 0.1057 0.107 Uiso 1 1 calc R A 4
C25 C 0.4072(4) 0.8342(5) 0.0717(3) 0.085(2) Uani 1 1 d . A 4
H25A H 0.4557 0.8335 0.1009 0.102 Uiso 1 1 calc R A 4
H25B H 0.4238 0.8484 0.0363 0.102 Uiso 1 1 calc R A 4
C31 C 0.1971(4) 0.5494(5) 0.0068(3) 0.091(2) Uani 1 1 d . A 4
H31A H 0.2286 0.4903 -0.0024 0.109 Uiso 1 1 calc R A 4
H31B H 0.2030 0.6079 -0.0179 0.109 Uiso 1 1 calc R A 4
C32 C 0.1100(4) 0.5194(6) 0.0010(4) 0.115(3) Uani 1 1 d . A 4
H32A H 0.0751 0.5798 -0.0101 0.137 Uiso 1 1 calc R A 4
H32B H 0.0955 0.4640 -0.0267 0.137 Uiso 1 1 calc R A 4
C33 C 0.1032(5) 0.4825(6) 0.0571(5) 0.138(4) Uani 1 1 d . A 4
H33A H 0.0914 0.4076 0.0564 0.165 Uiso 1 1 calc R A 4
H33B H 0.0605 0.5199 0.0705 0.165 Uiso 1 1 calc R A 4
C34 C 0.1851(4) 0.5051(5) 0.0948(4) 0.126(3) Uani 1 1 d . A 4
H34A H 0.1784 0.5349 0.1305 0.151 Uiso 1 1 calc R A 4
H34B H 0.2170 0.4412 0.1021 0.151 Uiso 1 1 calc R A 4
C13 C 0.0787(4) 0.5857(7) 0.2182(3) 0.130(4) Uani 1 1 d . A 4
H13A H 0.0718 0.5688 0.2556 0.195 Uiso 1 1 calc R A 4
H13B H 0.1353 0.5853 0.2171 0.195 Uiso 1 1 calc R A 4
H13C H 0.0511 0.5344 0.1922 0.195 Uiso 1 1 calc R A 4
C14 C 0.0847(5) 0.7778(8) 0.2396(2) 0.140(4) Uani 1 1 d . A 4
H14A H 0.0566 0.8430 0.2296 0.210 Uiso 1 1 calc R A 4
H14B H 0.1398 0.7848 0.2352 0.210 Uiso 1 1 calc R A 4
H14C H 0.0836 0.7610 0.2781 0.210 Uiso 1 1 calc R A 4
C15 C -0.1397(4) 0.6008(8) 0.1409(4) 0.154(5) Uani 1 1 d . A 4
H15A H -0.1029 0.5445 0.1376 0.231 Uiso 1 1 calc R A 4
H15B H -0.1782 0.6079 0.1061 0.231 Uiso 1 1 calc R A 4
H15C H -0.1678 0.5852 0.1708 0.231 Uiso 1 1 calc R A 4
C16 C -0.1489(4) 0.7895(9) 0.1597(3) 0.147(4) Uani 1 1 d . A 4
H16A H -0.1817 0.7707 0.1865 0.221 Uiso 1 1 calc R A 4
H16B H -0.1832 0.8043 0.1239 0.221 Uiso 1 1 calc R A 4
H16C H -0.1174 0.8509 0.1728 0.221 Uiso 1 1 calc R A 4
C27 C 0.3084(4) 0.6194(7) 0.2073(3) 0.122(3) Uani 1 1 d . . .
H27A H 0.3429 0.6140 0.2438 0.183 Uiso 1 1 calc R A 4
H27B H 0.3098 0.5543 0.1872 0.183 Uiso 1 1 calc R A 4
H27C H 0.2540 0.6335 0.2115 0.183 Uiso 1 1 calc R A 4
C6 C 0.0028(3) 0.8762(6) -0.1200(2) 0.088(2) Uani 1 1 d . . .
C9 C 0.1960(3) 0.9629(5) -0.0785(2) 0.0715(17) Uani 1 1 d . . .
H9A H 0.2125 0.9873 -0.1121 0.107 Uiso 1 1 calc R A 4
H9B H 0.2430 0.9452 -0.0507 0.107 Uiso 1 1 calc R A 4
H9C H 0.1662 1.0175 -0.0642 0.107 Uiso 1 1 calc R A 4
C10 C 0.1913(3) 0.7813(5) -0.1119(2) 0.0739(17) Uani 1 1 d . . .
C11 C -0.0620(3) 0.9030(6) -0.1611(2) 0.083(2) Uani 1 1 d . A .
H11A H -0.0615 0.8613 -0.1942 0.124 Uiso 1 1 calc R . .
H11B H -0.0587 0.9764 -0.1701 0.124 Uiso 1 1 calc R . .
H11C H -0.1111 0.8901 -0.1479 0.124 Uiso 1 1 calc R . .
C12 C -0.0101(5) 0.7413(7) -0.1376(4) 0.045(3) Uani 0.474(9) 1 d P A 1
H12A H -0.0645 0.7136 -0.1491 0.054 Uiso 0.474(9) 1 calc PR A 1
H12B H 0.0322 0.7047 -0.1518 0.054 Uiso 0.474(9) 1 calc PR A 1
C2 C 0.0152(6) 0.8107(12) -0.0735(5) 0.050(3) Uani 0.474(9) 1 d P A 1
C12A C -0.0040(6) 1.0023(9) -0.0865(5) 0.088(5) Uani 0.526(9) 1 d P A 2
H12C H 0.0404 1.0518 -0.0840 0.105 Uiso 0.526(9) 1 calc PR A 2
H12D H -0.0570 1.0323 -0.0868 0.105 Uiso 0.526(9) 1 calc PR A 2
C2A C 0.0159(5) 0.8776(8) -0.0618(3) 0.033(2) Uani 0.526(9) 1 d P A 2

loop_
_atom_site_aniso_label
_atom_site_aniso_U_11
_atom_site_aniso_U_22
_atom_site_aniso_U_33
_atom_site_aniso_U_23
_atom_site_aniso_U_13
_atom_site_aniso_U_12
Zn01 0.0225(2) 0.0397(3) 0.0248(2) 0.00571(19) -0.00003(17) -0.00095(17)
Ni02 0.0217(3) 0.0625(4) 0.0241(3) 0.0106(2) 0.0036(2) 0.0026(2)
O1 0.0216(13) 0.0536(16) 0.0208(13) 0.0033(12) 0.0004(10) 0.0036(11)
C004 0.0281(18) 0.0168(16) 0.0257(19) -0.0016(14) 0.0068(15) -0.0013(13)
O2 0.0237(15) 0.092(2) 0.0339(16) 0.0277(16) -0.0021(12) -0.0019(14)
N4 0.0261(18) 0.086(3) 0.036(2) 0.021(2) 0.0084(15) 0.0036(17)
N3 0.0265(18) 0.076(3) 0.0292(19) 0.0204(18) 0.0022(14) -0.0012(16)
B1 0.0219(19) 0.0203(18) 0.0196(19) 0.0024(15) 0.0017(15) 0.0005(14)
C009 0.031(2) 0.032(2) 0.027(2) -0.0041(16) -0.0012(16) 0.0008(15)
C010 0.0279(19) 0.0238(17) 0.0213(19) -0.0019(14) 0.0011(15) -0.0037(14)
C011 0.0214(18) 0.0264(18) 0.029(2) 0.0024(15) 0.0016(15) 0.0006(13)
C012 0.0208(16) 0.0222(16) 0.0204(17) -0.0005(14) 0.0044(13) 0.0021(13)
N1 0.0194(16) 0.058(2) 0.0251(17) 0.0041(16) 0.0002(13) 0.0035(14)
C014 0.0260(18) 0.0231(17) 0.0161(17) 0.0043(14) 0.0002(14) -0.0019(13)
O3 0.0246(14) 0.090(2) 0.0189(14) 0.0097(14) 0.0034(11) 0.0114(14)
C016 0.0259(19) 0.046(2) 0.0196(19) 0.0073(17) 0.0028(15) 0.0071(16)
C017 0.035(2) 0.0218(17) 0.027(2) 0.0005(15) 0.0020(16) 0.0005(14)
C018 0.0236(18) 0.0208(16) 0.0216(18) 0.0005(14) 0.0017(14) -0.0030(13)
N2 0.0224(17) 0.080(3) 0.0241(18) 0.0088(18) 0.0032(13) 0.0101(17)
C020 0.032(2) 0.0201(16) 0.028(2) 0.0038(15) 0.0032(16) -0.0006(14)
C021 0.0214(17) 0.0232(17) 0.030(2) 0.0037(15) 0.0043(15) -0.0016(13)
C022 0.031(2) 0.047(2) 0.035(2) -0.0013(18) 0.0089(17) -0.0032(17)
C023 0.0288(19) 0.0302(19) 0.025(2) 0.0077(16) -0.0014(15) -0.0086(15)
C024 0.033(2) 0.0264(18) 0.0217(19) 0.0036(15) -0.0031(15) -0.0023(15)
N7 0.0257(17) 0.052(2) 0.0248(17) 0.0004(15) 0.0020(13) 0.0037(14)
C026 0.027(2) 0.039(2) 0.034(2) -0.0006(18) 0.0089(16) -0.0052(16)
C027 0.043(2) 0.0244(18) 0.027(2) -0.0019(15) 0.0115(17) 0.0017(15)
C028 0.034(2) 0.0239(18) 0.033(2) 0.0016(16) 0.0054(17) 0.0023(15)
C029 0.038(2) 0.0294(19) 0.028(2) 0.0004(16) 0.0129(17) 0.0022(16)
C030 0.034(2) 0.0297(19) 0.026(2) -0.0046(16) 0.0123(16) -0.0052(15)
C031 0.029(2) 0.0297(19) 0.032(2) 0.0122(16) 0.0057(16) 0.0025(15)
C032 0.059(3) 0.028(2) 0.032(2) -0.0047(17) 0.020(2) -0.0011(18)
C033 0.056(3) 0.057(3) 0.053(3) -0.008(2) 0.037(3) -0.012(2)
N5 0.044(2) 0.045(2) 0.0268(18) -0.0065(15) 0.0034(15) -0.0031(16)
C035 0.038(2) 0.0248(18) 0.026(2) 0.0057(15) 0.0089(16) 0.0016(15)
C036 0.044(3) 0.060(3) 0.033(2) 0.007(2) 0.0028(19) 0.022(2)
N6 0.032(2) 0.067(2) 0.034(2) 0.0215(18) 0.0025(16) 0.0069(17)
O5 0.063(2) 0.048(2) 0.102(3) 0.001(2) 0.009(2) -0.0143(17)
C17 0.024(2) 0.118(5) 0.037(3) 0.018(3) 0.0020(19) 0.009(2)
C040 0.031(2) 0.081(4) 0.055(3) -0.008(3) 0.014(2) -0.007(2)
C5 0.023(2) 0.084(3) 0.022(2) 0.009(2) 0.0019(16) 0.008(2)
C042 0.060(3) 0.046(3) 0.052(3) 0.011(2) 0.013(2) -0.011(2)
C18 0.026(2) 0.108(4) 0.038(3) 0.018(3) 0.0063(19) 0.003(2)
C3 0.033(3) 0.128(5) 0.039(3) 0.041(3) 0.006(2) 0.004(3)
C55 0.038(3) 0.095(4) 0.052(3) -0.030(3) 0.008(2) 0.010(3)
C1 0.023(2) 0.113(4) 0.032(2) 0.021(3) 0.0005(18) 0.007(2)
C047 0.067(4) 0.052(3) 0.123(5) -0.032(3) 0.015(4) 0.018(3)
C4 0.033(3) 0.137(5) 0.043(3) 0.043(3) 0.008(2) 0.002(3)
C7 0.041(3) 0.204(8) 0.051(4) 0.065(5) 0.016(3) 0.009(4)
C8 0.036(3) 0.200(8) 0.055(4) 0.071(4) 0.018(3) 0.014(4)
O4 0.043(2) 0.247(6) 0.054(2) 0.076(3) 0.0219(19) 0.015(3)
C21 0.131(6) 0.091(4) 0.034(3) -0.026(3) 0.015(3) -0.061(4)
C22 0.085(4) 0.098(5) 0.032(3) -0.014(3) -0.008(3) 0.049(4)
C24 0.052(3) 0.168(7) 0.047(3) 0.035(4) 0.011(3) 0.056(4)
C25 0.086(4) 0.086(4) 0.104(5) -0.031(4) 0.066(4) -0.039(4)
C31 0.068(4) 0.060(4) 0.139(6) -0.041(4) 0.008(4) -0.011(3)
C32 0.068(5) 0.076(5) 0.192(9) -0.023(5) 0.007(5) -0.027(4)
C33 0.103(6) 0.087(6) 0.229(12) -0.033(6) 0.048(7) -0.055(5)
C34 0.085(5) 0.068(4) 0.226(10) 0.071(5) 0.031(6) -0.012(4)
C13 0.056(4) 0.230(10) 0.112(6) 0.127(7) 0.033(4) 0.032(5)
C14 0.085(5) 0.310(13) 0.027(3) 0.023(5) 0.017(3) -0.034(7)
C15 0.063(5) 0.257(12) 0.141(7) 0.121(8) 0.015(5) -0.036(6)
C16 0.075(5) 0.321(13) 0.057(4) 0.070(6) 0.039(4) 0.082(6)
C27 0.057(4) 0.201(9) 0.099(5) 0.113(6) -0.005(3) -0.013(4)
C6 0.020(2) 0.203(8) 0.042(3) 0.055(4) 0.003(2) 0.013(3)
C9 0.042(3) 0.121(5) 0.050(3) 0.007(3) 0.006(2) -0.023(3)
C10 0.036(3) 0.124(5) 0.062(3) 0.002(3) 0.011(2) 0.035(3)
C11 0.033(3) 0.177(7) 0.038(3) 0.022(4) 0.006(2) 0.017(3)
C12 0.030(5) 0.063(6) 0.045(6) -0.021(5) 0.015(4) -0.007(4)
C2 0.028(5) 0.087(10) 0.038(6) 0.009(6) 0.015(4) 0.010(6)
C12A 0.040(6) 0.080(8) 0.150(13) -0.059(8) 0.035(7) -0.007(5)
C2A 0.027(4) 0.055(6) 0.018(4) -0.001(4) 0.007(3) 0.009(4)

loop_
_atom_type_symbol
_atom_type_description
_atom_type_scat_dispersion_real
_atom_type_scat_dispersion_imag
_atom_type_scat_source
C C 0.0033 0.0016 'International Tables Vol C Tables 4.2.6.8 and 6.1.1.4'
H H 0.0000 0.0000 'International Tables Vol C Tables 4.2.6.8 and 6.1.1.4'
B B 0.0013 0.0007 'International Tables Vol C Tables 4.2.6.8 and 6.1.1.4'
N N 0.0061 0.0033 'International Tables Vol C Tables 4.2.6.8 and 6.1.1.4'
O O 0.0106 0.0060 'International Tables Vol C Tables 4.2.6.8 and 6.1.1.4'
Ni Ni 0.3393 1.1124 'International Tables Vol C Tables 4.2.6.8 and 6.1.1.4'
Zn Zn 0.2839 1.4301 'International Tables Vol C Tables 4.2.6.8 and 6.1.1.4'

loop_
_geom_angle_atom_site_label_1
_geom_angle_atom_site_label_2
_geom_angle_atom_site_label_3
_geom_angle
O1 Zn01 O2 103.05(10)
O1 Zn01 N5 91.51(12)
O2 Zn01 N5 98.92(13)
O1 Zn01 N7 91.32(11)
O2 Zn01 N7 165.49(12)
N5 Zn01 N7 82.49(13)
O1 Zn01 N6 169.78(12)
O2 Zn01 N6 85.08(12)
N5 Zn01 N6 81.00(14)
N7 Zn01 N6 80.86(12)
O1 Zn01 O5 86.94(13)
O2 Zn01 O5 86.80(14)
N5 Zn01 O5 174.28(13)
N7 Zn01 O5 92.04(13)
N6 Zn01 O5 99.83(15)
N2 Ni02 N4 84.00(15)
N2 Ni02 N1 85.39(13)
N4 Ni02 N1 169.39(14)
N2 Ni02 N3 169.00(14)
N4 Ni02 N3 85.30(15)
N1 Ni02 N3 105.30(14)
N1 O1 Zn01 125.8(2)
C022 C004 C027 114.3(3)
C022 C004 B1 123.8(3)
C027 C004 B1 121.9(3)
N3 O2 Zn01 123.6(2)
C4 N4 C18 133.8(4)
C4 N4 Ni02 112.4(3)
C18 N4 Ni02 113.7(3)
C3 N3 O2 119.1(3)
C3 N3 Ni02 110.2(3)
O2 N3 Ni02 130.6(3)
C004 B1 C012 109.4(3)
C004 B1 C018 110.3(3)
C012 B1 C018 110.1(3)
C004 B1 C014 110.6(3)
C012 B1 C014 109.4(3)
C018 B1 C014 107.1(3)
C016 C009 C020 120.1(3)
C024 C010 C018 123.4(3)
C017 C011 C014 122.5(3)
C021 C012 C020 114.7(3)
C021 C012 B1 124.2(3)
C020 C012 B1 121.0(3)
C1 N1 O1 117.4(3)
C1 N1 Ni02 112.8(3)
O1 N1 Ni02 129.7(2)
C030 C014 C011 115.2(3)
C030 C014 B1 122.2(3)
C011 C014 B1 122.6(3)
C6 O3 C5 111.8(3)
C031 C016 C009 119.1(3)
C023 C017 C011 120.4(3)
C010 C018 C035 114.3(3)
C010 C018 B1 123.4(3)
C035 C018 B1 122.0(3)
C17 N2 Ni02 113.3(3)
C009 C020 C012 122.9(3)
C031 C021 C012 122.8(3)
C040 C022 C004 123.1(4)
C017 C023 C026 118.7(3)
C028 C024 C010 119.8(3)
C25 N7 C55 110.7(4)
C25 N7 C24 112.1(5)
C55 N7 C24 106.0(4)
C25 N7 Zn01 107.4(3)
C55 N7 Zn01 115.8(3)
C24 N7 Zn01 104.7(3)
C023 C026 C030 120.5(3)
C032 C027 C004 123.4(4)
C029 C028 C024 118.7(3)
C028 C029 C035 120.6(3)
C026 C030 C014 122.7(3)
C016 C031 C021 120.4(3)
C033 C032 C027 119.7(4)
C040 C033 C032 118.8(4)
C042 N5 C047 111.4(4)
C042 N5 C21 109.9(4)
C047 N5 C21 112.6(4)
C042 N5 Zn01 104.2(3)
C047 N5 Zn01 110.4(3)
C21 N5 Zn01 107.9(3)
C029 C035 C018 123.1(3)
C24 C036 N6 117.2(4)
C22 N6 C036 115.0(4)
C22 N6 C27 108.5(5)
C036 N6 C27 106.9(4)
C22 N6 Zn01 103.3(3)
C036 N6 Zn01 107.8(2)
C27 N6 Zn01 115.7(3)
C31 O5 C34 105.2(5)
C31 O5 Zn01 125.3(3)
C34 O5 Zn01 123.4(5)
N2 C17 C18 117.2(4)
C033 C040 C022 120.7(4)
O3 C5 C9 109.4(4)
O3 C5 C1 100.9(3)
C9 C5 C1 114.0(4)
O3 C5 C10 107.7(4)
C9 C5 C10 110.6(4)
C1 C5 C10 113.5(4)
C25 C042 N5 116.2(4)
C17 C18 N4 111.7(4)
N3 C3 C4 116.4(4)
N3 C3 C7 133.2(4)
C4 C3 C7 110.3(4)
N1 C1 C5 133.0(4)
N4 C4 C3 115.6(4)
N4 C4 C8 135.4(4)
C3 C4 C8 109.0(4)
O4 C7 C3 101.8(4)
O4 C7 C14 108.2(6)
C3 C7 C14 111.7(6)
O4 C7 C13 107.5(6)
C3 C7 C13 113.2(7)
C14 C7 C13 113.6(6)
O4 C8 C4 103.6(4)
O4 C8 C15 108.9(6)
C4 C8 C15 113.6(7)
O4 C8 C16 107.0(6)
C4 C8 C16 112.1(6)
C15 C8 C16 111.1(6)
C8 O4 C7 114.8(4)
C22 C21 N5 116.1(4)
N6 C22 C21 115.9(4)
C036 C24 N7 115.1(4)
C042 C25 N7 117.3(4)
O5 C31 C32 105.0(6)
C33 C32 C31 104.5(7)
C32 C33 C34 105.6(6)
O5 C34 C33 104.7(7)
C11 C6 C2 135.5(6)
C11 C6 C2A 133.1(6)
C2 C6 C2A 37.8(5)
C11 C6 O3 112.7(4)
C2 C6 O3 109.0(5)
C2A C6 O3 108.1(5)
C11 C6 C12 91.3(6)
C2 C6 C12 66.7(7)
C2A C6 C12 104.2(6)
O3 C6 C12 99.5(5)
C11 C6 C12A 89.7(6)
C2 C6 C12A 100.4(8)
C2A C6 C12A 62.8(7)
O3 C6 C12A 96.9(5)
C12 C6 C12A 161.8(5)
C2 C12 C6 46.1(5)
C6 C2 C12 67.2(6)
C2A C12A C6 46.3(4)
C6 C2A C12A 70.9(6)

loop_
_geom_bond_atom_site_label_1
_geom_bond_atom_site_label_2
_geom_bond_distance
Zn01 O1 2.013(2)
Zn01 O2 2.024(3)
Zn01 N5 2.167(3)
Zn01 N7 2.189(3)
Zn01 N6 2.228(3)
Zn01 O5 2.302(3)
Ni02 N2 1.844(3)
Ni02 N4 1.882(3)
Ni02 N1 1.884(3)
Ni02 N3 1.918(3)
O1 N1 1.337(4)
C004 C022 1.396(5)
C004 C027 1.405(5)
C004 B1 1.647(5)
O2 N3 1.329(4)
N4 C4 1.284(6)
N4 C18 1.388(6)
N3 C3 1.298(5)
B1 C012 1.648(5)
B1 C018 1.659(5)
B1 C014 1.662(5)
C009 C016 1.382(5)
C009 C020 1.383(5)
C010 C024 1.394(5)
C010 C018 1.398(5)
C011 C017 1.396(5)
C011 C014 1.398(5)
C012 C021 1.403(5)
C012 C020 1.411(5)
N1 C1 1.279(5)
C014 C030 1.398(5)
O3 C6 1.442(5)
O3 C5 1.466(4)
C016 C031 1.378(5)
C017 C023 1.378(5)
C018 C035 1.401(5)
N2 C17 1.356(5)
C021 C031 1.386(5)
C022 C040 1.377(6)
C023 C026 1.378(5)
C024 C028 1.380(5)
N7 C25 1.459(6)
N7 C55 1.464(5)
N7 C24 1.483(6)
C026 C030 1.390(5)
C027 C032 1.383(5)
C028 C029 1.378(5)
C029 C035 1.383(5)
C032 C033 1.382(7)
C033 C040 1.375(7)
N5 C042 1.470(5)
N5 C047 1.471(6)
N5 C21 1.492(6)
C036 C24 1.447(7)
C036 N6 1.463(5)
N6 C22 1.429(7)
N6 C27 1.483(7)
O5 C31 1.444(7)
O5 C34 1.448(7)
C17 C18 1.357(6)
C5 C9 1.490(7)
C5 C1 1.503(6)
C5 C10 1.534(7)
C042 C25 1.451(7)
C3 C4 1.441(7)
C3 C7 1.516(7)
C4 C8 1.493(7)
C7 O4 1.459(6)
C7 C14 1.517(12)
C7 C13 1.519(11)
C8 O4 1.453(7)
C8 C15 1.514(12)
C8 C16 1.515(11)
C21 C22 1.432(8)
C31 C32 1.529(8)
C32 C33 1.492(12)
C33 C34 1.556(11)
C6 C11 1.395(6)
C6 C2 1.410(12)
C6 C2A 1.411(9)
C6 C12 1.803(12)
C6 C12A 1.844(12)
C12 C2 1.797(16)
C12A C2A 1.736(16)
